data_1568175
loop_
_publ_author_name
'Zhao, Chenyue'
'Ding, Zhipeng'
'Zhang, Yibin'
'Ni, Zhigang'
'Li, Shijun'
'Gong, Shaolong'
'Zou, Bo'
'Wang, Kai'
'Yu, Ling'

_publ_section_title
;
 Thermally activated delayed fluorescence with dual-emission and
 pressure-induced bidirectional shifting: cooperative effects of
 intramolecular and intermolecular energy transfer.
;
_journal_issue 5
_journal_name_full 'Chemical science'
_journal_page_first 1089
_journal_page_last 1096
_journal_paper_doi 10.1039/d2sc05792a
_journal_volume 14
_journal_year 2023
_chemical_formula_moiety 'C46 H34 F N O2 S'
_chemical_formula_sum 'C46 H34 F N O2 S'
_chemical_formula_weight 683.80
_space_group_crystal_system monoclinic
_space_group_IT_number 14
_space_group_name_Hall '-P 2yn'
_space_group_name_H-M_alt 'P 1 21/n 1'
_atom_sites_solution_hydrogens geom
_atom_sites_solution_primary dual
_audit_creation_date 2021-11-18
_audit_creation_method
;
Olex2 1.2
(compiled 2018.05.29 svn.r3508 for OlexSys, GUI svn.r5506)
;
_audit_update_record
;
2022-04-07 deposited with the CCDC.	2022-12-21 downloaded from the CCDC.
;
_cell_angle_alpha 90
_cell_angle_beta 90.036(2)
_cell_angle_gamma 90
_cell_formula_units_Z 4
_cell_length_a 8.1805(3)
_cell_length_b 16.2254(5)
_cell_length_c 25.9415(10)
_cell_measurement_reflns_used 9868
_cell_measurement_temperature 170(2)
_cell_measurement_theta_max 31.56
_cell_measurement_theta_min 2.61
_cell_volume 3443.3(2)
_computing_cell_refinement 'SAINT V8.40B (Bruker Nano, Inc., 2019)'
_computing_data_collection 'Bruker Instrument Service vV6.2.14'
_computing_data_reduction 'SAINT V8.40B (Bruker Nano, Inc., 2019)'
_computing_molecular_graphics 'Olex2 (Dolomanov et al., 2009)'
_computing_publication_material 'Olex2 (Dolomanov et al., 2009)'
_computing_structure_refinement 'ShelXL (Sheldrick, 2015)'
_computing_structure_solution 'ShelXT (Sheldrick, 2015)'
_diffrn_ambient_temperature 170.0
_diffrn_measured_fraction_theta_full 0.999
_diffrn_measured_fraction_theta_max 0.999
_diffrn_measurement_device_type 'zju Bruker D8 Venture'
_diffrn_measurement_method '\f and \w scans'
_diffrn_radiation_type MoK\a
_diffrn_radiation_wavelength 0.71073
_diffrn_reflns_av_R_equivalents 0.0408
_diffrn_reflns_av_unetI/netI 0.0234
_diffrn_reflns_Laue_measured_fraction_full 0.999
_diffrn_reflns_Laue_measured_fraction_max 0.999
_diffrn_reflns_limit_h_max 9
_diffrn_reflns_limit_h_min -9
_diffrn_reflns_limit_k_max 17
_diffrn_reflns_limit_k_min -19
_diffrn_reflns_limit_l_max 31
_diffrn_reflns_limit_l_min -31
_diffrn_reflns_number 41959
_diffrn_reflns_point_group_measured_fraction_full 0.999
_diffrn_reflns_point_group_measured_fraction_max 0.999
_diffrn_reflns_theta_full 25.242
_diffrn_reflns_theta_max 25.350
_diffrn_reflns_theta_min 2.511
_diffrn_standards_number 0
_exptl_absorpt_coefficient_mu 0.142
_exptl_absorpt_correction_T_max 0.7464
_exptl_absorpt_correction_T_min 0.6893
_exptl_absorpt_correction_type multi-scan
_exptl_absorpt_process_details
;
SADABS-2016/2 (Bruker,2016/2) was used for absorption correction.
wR2(int) was 0.1672 before and 0.0501 after correction.
The Ratio of minimum to maximum transmission is 0.9235.
The \l/2 correction factor is Not present.
;
_exptl_crystal_colour colourless
_exptl_crystal_colour_primary colourless
_exptl_crystal_density_diffrn 1.319
_exptl_crystal_description block
_exptl_crystal_F_000 1432
_exptl_crystal_size_max 0.49
_exptl_crystal_size_mid 0.38
_exptl_crystal_size_min 0.17
_refine_diff_density_max 0.399
_refine_diff_density_min -0.411
_refine_diff_density_rms 0.042
_refine_ls_extinction_method none
_refine_ls_goodness_of_fit_ref 1.026
_refine_ls_hydrogen_treatment constr
_refine_ls_matrix_type full
_refine_ls_number_parameters 462
_refine_ls_number_reflns 6296
_refine_ls_number_restraints 2
_refine_ls_restrained_S_all 1.026
_refine_ls_R_factor_all 0.0483
_refine_ls_R_factor_gt 0.0388
_refine_ls_shift/su_max 0.001
_refine_ls_shift/su_mean 0.000
_refine_ls_structure_factor_coef Fsqd
_refine_ls_weighting_details 'w=1/[\s^2^(Fo^2^)+(0.0453P)^2^+1.9167P] where P=(Fo^2^+2Fc^2^)/3'
_refine_ls_weighting_scheme calc
_refine_ls_wR_factor_gt 0.0968
_refine_ls_wR_factor_ref 0.1033
_reflns_Friedel_coverage 0.000
_reflns_number_gt 5325
_reflns_number_total 6296
_reflns_threshold_expression 'I > 2\s(I)'
_cod_data_source_file d2sc05792a2.cif
_cod_data_source_block mo_211118_zcy_4_0m
_cod_depositor_comments 'Adding full bibliography for 1568175--1568176.cif.'
_cod_database_code 1568175
_shelx_shelxl_version_number 2018/3
_shelx_space_group_comment
;
The symmetry employed for this shelxl refinement is uniquely defined
by the following loop, which should always be used as a source of
symmetry information in preference to the above space-group names.
They are only intended as comments.
;
_shelx_estimated_absorpt_t_max 0.976
_shelx_estimated_absorpt_t_min 0.934
_olex2_refinement_description
;
1. Fixed Uiso
 At 1.2 times of:
  All C(H) groups
 At 1.5 times of:
  All C(H,H,H) groups
2. Rigid bond restraints
 C26, C27, C33, C34
 with sigma for 1-2 distances of 0.001 and sigma for 1-3 distances of 0.001
3.a Aromatic/amide H refined with riding coordinates:
 C37(H37), C36(H36), C40(H40), C39(H39), C18(H18), C4(H4), C46(H46), C20(H20),
 C17(H17), C21(H21), C42(H42), C24(H24), C45(H45), C43(H43), C3(H3), C10(H10),
 C12(H12), C13(H13), C25(H25), C2(H2), C1(H1), C11(H11), C27(H27), C26(H26),
 C31(H31), C34(H34), C33(H33), C32(H32)
3.b Idealised Me refined as rotating group:
 C14(H14A,H14B,H14C), C15(H15A,H15B,H15C)
;
_olex2_submission_special_instructions 'No special instructions were received'

loop_
_space_group_symop_operation_xyz
'x, y, z'
'-x+1/2, y+1/2, -z+1/2'
'-x, -y, -z'
'x-1/2, -y-1/2, z-1/2'

loop_
_atom_site_label
_atom_site_type_symbol
_atom_site_fract_x
_atom_site_fract_y
_atom_site_fract_z
_atom_site_U_iso_or_equiv
_atom_site_adp_type
_atom_site_occupancy
_atom_site_site_symmetry_order
_atom_site_calc_flag
_atom_site_refinement_flags_posn
_atom_site_refinement_flags_adp
_atom_site_refinement_flags_occupancy
_atom_site_disorder_assembly
_atom_site_disorder_group
S1 S 0.73495(5) 0.38178(3) 0.50391(2) 0.02922(12) Uani 1 1 d . . . . .
F1 F 1.11945(14) 0.57203(7) 0.35681(4) 0.0440(3) Uani 1 1 d . . . . .
O1 O 0.62551(16) 0.43588(8) 0.53127(5) 0.0383(3) Uani 1 1 d . . . . .
O2 O 0.84654(16) 0.33020(8) 0.53200(5) 0.0390(3) Uani 1 1 d . . . . .
N1 N -0.20430(17) 0.27942(9) 0.24946(5) 0.0290(3) Uani 1 1 d . . . . .
C35 C 0.42629(19) 0.21289(10) 0.40347(6) 0.0223(3) Uani 1 1 d . . . . .
C6 C -0.4338(2) 0.36831(10) 0.22693(6) 0.0275(4) Uani 1 1 d . . . . .
C5 C -0.32458(19) 0.33679(10) 0.26370(6) 0.0250(3) Uani 1 1 d . . . . .
C22 C 0.32118(19) 0.15208(10) 0.37275(6) 0.0240(3) Uani 1 1 d . . . . .
C9 C -0.1748(2) 0.26054(10) 0.19725(6) 0.0270(4) Uani 1 1 d . . . . .
C19 C 0.17000(19) 0.19209(10) 0.34825(6) 0.0232(3) Uani 1 1 d . . . . .
C37 C 0.6872(2) 0.24955(10) 0.44065(6) 0.0271(4) Uani 1 1 d . . . . .
H37 H 0.800398 0.238783 0.445297 0.033 Uiso 1 1 calc R . . . .
C38 C 0.6151(2) 0.31683(10) 0.46440(6) 0.0252(3) Uani 1 1 d . . . . .
C36 C 0.5931(2) 0.19812(10) 0.41009(6) 0.0263(4) Uani 1 1 d . . . . .
H36 H 0.642556 0.152316 0.393454 0.032 Uiso 1 1 calc R . . . .
C40 C 0.3570(2) 0.28013(10) 0.42834(6) 0.0277(4) Uani 1 1 d . . . . .
H40 H 0.243136 0.290119 0.424773 0.033 Uiso 1 1 calc R . . . .
C39 C 0.4504(2) 0.33301(11) 0.45826(6) 0.0292(4) Uani 1 1 d . . . . .
H39 H 0.401991 0.379631 0.474293 0.035 Uiso 1 1 calc R . . . .
C18 C 0.0237(2) 0.14941(10) 0.34357(6) 0.0283(4) Uani 1 1 d . . . . .
H18 H 0.008878 0.099206 0.361822 0.034 Uiso 1 1 calc R . . . .
C16 C -0.0831(2) 0.25294(10) 0.28652(6) 0.0272(4) Uani 1 1 d . . . . .
C4 C -0.3351(2) 0.36386(11) 0.31506(6) 0.0299(4) Uani 1 1 d . . . . .
H4 H -0.261755 0.342194 0.340017 0.036 Uiso 1 1 calc R . . . .
C46 C 0.7803(2) 0.50963(11) 0.43692(7) 0.0305(4) Uani 1 1 d . . . . .
H46 H 0.672295 0.526324 0.445428 0.037 Uiso 1 1 calc R . . . .
C20 C 0.1846(2) 0.26792(10) 0.32317(6) 0.0272(4) Uani 1 1 d . . . . .
H20 H 0.282175 0.299065 0.327019 0.033 Uiso 1 1 calc R . . . .
C44 C 1.0284(2) 0.52768(11) 0.39023(6) 0.0314(4) Uani 1 1 d . . . . .
C17 C -0.1015(2) 0.17935(11) 0.31246(7) 0.0304(4) Uani 1 1 d . . . . .
H17 H -0.200151 0.148953 0.309077 0.037 Uiso 1 1 calc R . . . .
C21 C 0.0595(2) 0.29838(10) 0.29289(7) 0.0296(4) Uani 1 1 d . . . . .
H21 H 0.070960 0.350358 0.276430 0.035 Uiso 1 1 calc R . . . .
C42 C 1.0065(2) 0.41512(11) 0.44762(7) 0.0317(4) Uani 1 1 d . . . . .
H42 H 1.051485 0.367676 0.463729 0.038 Uiso 1 1 calc R . . . .
C41 C 0.8493(2) 0.44069(10) 0.45961(6) 0.0271(4) Uani 1 1 d . . . . .
C23 C 0.41657(19) 0.11029(10) 0.32907(6) 0.0261(4) Uani 1 1 d . . . . .
C24 C 0.4719(2) 0.14429(12) 0.28360(7) 0.0309(4) Uani 1 1 d . . . . .
H24 H 0.453194 0.200846 0.276165 0.037 Uiso 1 1 calc R . . . .
C30 C 0.2901(2) 0.07871(11) 0.40880(7) 0.0306(4) Uani 1 1 d . . . . .
C8 C -0.2789(2) 0.29089(10) 0.15870(6) 0.0283(4) Uani 1 1 d . . . . .
C7 C -0.4322(2) 0.34097(11) 0.17061(6) 0.0296(4) Uani 1 1 d . . . . .
C45 C 0.8727(2) 0.55406(11) 0.40131(7) 0.0343(4) Uani 1 1 d . . . . .
H45 H 0.828859 0.601637 0.385029 0.041 Uiso 1 1 calc R . . . .
C28 C 0.4410(2) 0.02676(11) 0.33976(7) 0.0338(4) Uani 1 1 d . . . . .
C43 C 1.0976(2) 0.45913(11) 0.41203(7) 0.0338(4) Uani 1 1 d . . . . .
H43 H 1.205086 0.442268 0.402992 0.041 Uiso 1 1 calc R . . . .
C3 C -0.4488(2) 0.42065(11) 0.32967(7) 0.0334(4) Uani 1 1 d . . . . .
H3 H -0.452970 0.438503 0.364526 0.040 Uiso 1 1 calc R . . . .
C10 C -0.0395(2) 0.21148(12) 0.18383(7) 0.0357(4) Uani 1 1 d . . . . .
H10 H 0.028588 0.189621 0.210182 0.043 Uiso 1 1 calc R . . . .
C29 C 0.3671(2) 0.00796(11) 0.38976(8) 0.0373(4) Uani 1 1 d . . . . .
C12 C -0.1029(2) 0.22591(13) 0.09463(7) 0.0419(5) Uani 1 1 d . . . . .
H12 H -0.077537 0.215897 0.059448 0.050 Uiso 1 1 calc R . . . .
C13 C -0.2393(2) 0.27198(12) 0.10765(7) 0.0391(4) Uani 1 1 d . . . . .
H13 H -0.308562 0.291441 0.080880 0.047 Uiso 1 1 calc R . . . .
C25 C 0.5551(2) 0.09478(13) 0.24890(8) 0.0406(5) Uani 1 1 d . . . . .
H25 H 0.594937 0.117766 0.217664 0.049 Uiso 1 1 calc R . . . .
C2 C -0.5588(2) 0.45272(12) 0.29393(8) 0.0407(5) Uani 1 1 d . . . . .
H2 H -0.638215 0.492274 0.303964 0.049 Uiso 1 1 calc R . . . .
C1 C -0.5496(2) 0.42564(11) 0.24353(7) 0.0366(4) Uani 1 1 d . . . . .
H1 H -0.625269 0.446939 0.219141 0.044 Uiso 1 1 calc R . . . .
C11 C -0.0045(2) 0.19477(13) 0.13289(8) 0.0420(5) Uani 1 1 d . . . . .
H11 H 0.087479 0.161798 0.124281 0.050 Uiso 1 1 calc R . . . .
C14 C -0.5847(2) 0.28774(12) 0.16001(8) 0.0401(5) Uani 1 1 d . . . . .
H14A H -0.580498 0.237888 0.181294 0.060 Uiso 1 1 calc GR . . . .
H14B H -0.587373 0.272231 0.123503 0.060 Uiso 1 1 calc GR . . . .
H14C H -0.683298 0.319274 0.168483 0.060 Uiso 1 1 calc GR . . . .
C15 C -0.4376(3) 0.41751(12) 0.13522(8) 0.0419(5) Uani 1 1 d . . . . .
H15A H -0.537467 0.448964 0.142156 0.063 Uiso 1 1 calc GR . . . .
H15B H -0.436848 0.399869 0.099095 0.063 Uiso 1 1 calc GR . . . .
H15C H -0.341948 0.452237 0.141977 0.063 Uiso 1 1 calc GR . . . .
C27 C 0.5247(2) -0.02259(12) 0.30432(9) 0.0461(5) Uani 1 1 d . U . . .
H27 H 0.542776 -0.079371 0.311197 0.055 Uiso 1 1 calc R . . . .
C26 C 0.5805(2) 0.01246(14) 0.25929(9) 0.0488(5) Uani 1 1 d . U . . .
H26 H 0.637410 -0.020636 0.235006 0.059 Uiso 1 1 calc R . . . .
C31 C 0.2130(2) 0.07834(14) 0.45624(8) 0.0436(5) Uani 1 1 d . . . . .
H31 H 0.160985 0.126381 0.469226 0.052 Uiso 1 1 calc R . . . .
C34 C 0.3680(3) -0.06450(13) 0.41830(10) 0.0564(6) Uani 1 1 d . U . . .
H34 H 0.420630 -0.112515 0.405523 0.068 Uiso 1 1 calc R . . . .
C33 C 0.2906(3) -0.06526(15) 0.46572(11) 0.0673(7) Uani 1 1 d . U . . .
H33 H 0.289998 -0.114451 0.485581 0.081 Uiso 1 1 calc R . . . .
C32 C 0.2143(3) 0.00449(17) 0.48462(9) 0.0616(7) Uani 1 1 d . . . . .
H32 H 0.161897 0.002503 0.517267 0.074 Uiso 1 1 calc R . . . .

loop_
_atom_site_aniso_label
_atom_site_aniso_U_11
_atom_site_aniso_U_22
_atom_site_aniso_U_33
_atom_site_aniso_U_23
_atom_site_aniso_U_13
_atom_site_aniso_U_12
S1 0.0311(2) 0.0333(2) 0.0233(2) -0.00411(17) -0.00245(17) -0.00659(18)
F1 0.0440(6) 0.0484(7) 0.0397(6) 0.0096(5) 0.0060(5) -0.0067(5)
O1 0.0378(7) 0.0454(8) 0.0317(7) -0.0151(6) 0.0058(5) -0.0087(6)
O2 0.0425(8) 0.0437(8) 0.0309(7) 0.0042(6) -0.0127(6) -0.0082(6)
N1 0.0261(7) 0.0348(8) 0.0261(7) 0.0001(6) -0.0048(6) 0.0071(6)
C35 0.0236(8) 0.0230(8) 0.0204(7) 0.0034(6) -0.0021(6) -0.0012(6)
C6 0.0254(8) 0.0238(8) 0.0331(9) 0.0027(7) -0.0042(7) -0.0007(7)
C5 0.0220(8) 0.0237(8) 0.0293(8) 0.0021(7) -0.0004(7) -0.0016(6)
C22 0.0228(8) 0.0219(8) 0.0272(8) 0.0010(6) -0.0037(6) -0.0005(6)
C9 0.0260(8) 0.0268(9) 0.0282(8) -0.0015(7) -0.0004(7) -0.0021(7)
C19 0.0223(8) 0.0228(8) 0.0243(8) -0.0017(6) -0.0023(6) 0.0014(6)
C37 0.0216(8) 0.0307(9) 0.0291(9) 0.0020(7) -0.0041(7) -0.0009(7)
C38 0.0286(8) 0.0277(9) 0.0193(7) 0.0009(6) -0.0016(6) -0.0054(7)
C36 0.0253(8) 0.0250(8) 0.0287(8) -0.0012(7) -0.0018(7) 0.0018(7)
C40 0.0223(8) 0.0322(9) 0.0285(8) -0.0036(7) -0.0014(7) 0.0028(7)
C39 0.0319(9) 0.0306(9) 0.0251(8) -0.0037(7) -0.0006(7) 0.0032(7)
C18 0.0262(9) 0.0259(9) 0.0328(9) 0.0051(7) -0.0033(7) -0.0016(7)
C16 0.0233(8) 0.0307(9) 0.0277(8) 0.0004(7) -0.0042(7) 0.0051(7)
C4 0.0293(9) 0.0325(9) 0.0279(8) 0.0037(7) -0.0011(7) -0.0061(7)
C46 0.0284(9) 0.0302(9) 0.0329(9) -0.0073(7) -0.0018(7) 0.0036(7)
C20 0.0248(8) 0.0250(8) 0.0318(9) 0.0001(7) -0.0037(7) -0.0019(7)
C44 0.0335(9) 0.0341(10) 0.0266(9) -0.0009(7) 0.0006(7) -0.0062(8)
C17 0.0219(8) 0.0339(9) 0.0354(9) 0.0022(7) -0.0042(7) -0.0033(7)
C21 0.0310(9) 0.0256(9) 0.0321(9) 0.0032(7) -0.0042(7) 0.0017(7)
C42 0.0307(9) 0.0278(9) 0.0366(9) -0.0018(7) -0.0010(7) 0.0014(7)
C41 0.0274(9) 0.0273(9) 0.0266(8) -0.0069(7) -0.0018(7) -0.0037(7)
C23 0.0201(8) 0.0258(8) 0.0325(9) -0.0067(7) -0.0090(7) 0.0010(6)
C24 0.0247(8) 0.0351(10) 0.0329(9) -0.0064(7) -0.0045(7) 0.0011(7)
C30 0.0252(8) 0.0295(9) 0.0369(9) 0.0083(7) -0.0110(7) -0.0059(7)
C8 0.0315(9) 0.0250(8) 0.0285(8) 0.0002(7) -0.0036(7) -0.0040(7)
C7 0.0311(9) 0.0291(9) 0.0286(9) 0.0027(7) -0.0071(7) 0.0006(7)
C45 0.0390(10) 0.0302(9) 0.0337(9) 0.0009(8) -0.0035(8) 0.0042(8)
C28 0.0281(9) 0.0263(9) 0.0470(11) -0.0057(8) -0.0164(8) 0.0023(7)
C43 0.0273(9) 0.0341(10) 0.0399(10) -0.0047(8) 0.0039(8) 0.0015(8)
C3 0.0364(10) 0.0337(10) 0.0301(9) -0.0025(7) 0.0048(7) -0.0070(8)
C10 0.0297(9) 0.0389(10) 0.0384(10) -0.0048(8) -0.0008(8) 0.0022(8)
C29 0.0323(10) 0.0255(9) 0.0540(12) 0.0057(8) -0.0203(9) -0.0028(7)
C12 0.0481(12) 0.0450(11) 0.0325(10) -0.0087(9) 0.0088(9) -0.0017(9)
C13 0.0489(12) 0.0394(11) 0.0291(9) 0.0002(8) -0.0043(8) -0.0024(9)
C25 0.0305(10) 0.0543(13) 0.0371(10) -0.0156(9) -0.0042(8) 0.0009(9)
C2 0.0387(11) 0.0342(10) 0.0492(12) -0.0046(9) 0.0070(9) 0.0074(8)
C1 0.0334(10) 0.0333(10) 0.0431(11) 0.0016(8) -0.0062(8) 0.0074(8)
C11 0.0366(10) 0.0435(11) 0.0461(11) -0.0125(9) 0.0068(9) -0.0001(9)
C14 0.0346(10) 0.0429(11) 0.0427(11) -0.0028(9) -0.0114(8) -0.0029(8)
C15 0.0493(12) 0.0375(11) 0.0390(10) 0.0101(9) -0.0097(9) 0.0062(9)
C27 0.0427(11) 0.0305(10) 0.0650(12) -0.0165(8) -0.0198(9) 0.0116(8)
C26 0.0385(11) 0.0537(13) 0.0541(11) -0.0278(9) -0.0104(9) 0.0128(9)
C31 0.0397(11) 0.0506(12) 0.0405(11) 0.0138(9) -0.0040(9) -0.0090(9)
C34 0.0611(14) 0.0291(11) 0.0788(14) 0.0178(11) -0.0314(11) -0.0039(10)
C33 0.0735(17) 0.0473(14) 0.0810(15) 0.0387(13) -0.0278(12) -0.0137(13)
C32 0.0578(14) 0.0749(18) 0.0520(13) 0.0322(13) -0.0090(11) -0.0184(13)

loop_
_atom_type_symbol
_atom_type_description
_atom_type_scat_dispersion_real
_atom_type_scat_dispersion_imag
_atom_type_scat_source
C C 0.0033 0.0016 'International Tables Vol C Tables 4.2.6.8 and 6.1.1.4'
H H 0.0000 0.0000 'International Tables Vol C Tables 4.2.6.8 and 6.1.1.4'
F F 0.0171 0.0103 'International Tables Vol C Tables 4.2.6.8 and 6.1.1.4'
N N 0.0061 0.0033 'International Tables Vol C Tables 4.2.6.8 and 6.1.1.4'
O O 0.0106 0.0060 'International Tables Vol C Tables 4.2.6.8 and 6.1.1.4'
S S 0.1246 0.1234 'International Tables Vol C Tables 4.2.6.8 and 6.1.1.4'

loop_
_geom_angle_atom_site_label_1
_geom_angle_atom_site_label_2
_geom_angle_atom_site_label_3
_geom_angle
_geom_angle_site_symmetry_1
_geom_angle_site_symmetry_3
_geom_angle_publ_flag
O1 S1 C38 107.73(8) . . ?
O1 S1 C41 108.70(8) . . ?
O2 S1 O1 119.99(8) . . ?
O2 S1 C38 107.39(8) . . ?
O2 S1 C41 108.01(8) . . ?
C41 S1 C38 103.86(7) . . ?
C5 N1 C9 121.15(13) . . ?
C5 N1 C16 120.16(13) . . ?
C9 N1 C16 117.16(13) . . ?
C36 C35 C22 120.12(14) . . ?
C40 C35 C22 121.24(14) . . ?
C40 C35 C36 118.48(14) . . ?
C5 C6 C7 122.59(15) . . ?
C1 C6 C5 117.72(16) . . ?
C1 C6 C7 119.68(15) . . ?
N1 C5 C4 120.00(15) . . ?
C6 C5 N1 120.58(15) . . ?
C6 C5 C4 119.41(15) . . ?
C35 C22 C19 113.27(13) . . ?
C35 C22 C23 112.53(13) . . ?
C35 C22 C30 106.01(12) . . ?
C19 C22 C30 116.52(13) . . ?
C23 C22 C19 106.93(12) . . ?
C23 C22 C30 101.06(13) . . ?
C8 C9 N1 120.32(15) . . ?
C8 C9 C10 119.98(16) . . ?
C10 C9 N1 119.70(15) . . ?
C18 C19 C22 121.33(14) . . ?
C18 C19 C20 118.20(15) . . ?
C20 C19 C22 119.77(14) . . ?
C38 C37 H37 120.2 . . ?
C36 C37 H37 120.2 . . ?
C36 C37 C38 119.54(15) . . ?
C37 C38 S1 119.47(12) . . ?
C39 C38 S1 119.62(13) . . ?
C39 C38 C37 120.91(15) . . ?
C35 C36 H36 119.7 . . ?
C37 C36 C35 120.67(15) . . ?
C37 C36 H36 119.7 . . ?
C35 C40 H40 119.3 . . ?
C39 C40 C35 121.42(15) . . ?
C39 C40 H40 119.3 . . ?
C38 C39 C40 118.96(15) . . ?
C38 C39 H39 120.5 . . ?
C40 C39 H39 120.5 . . ?
C19 C18 H18 119.6 . . ?
C19 C18 C17 120.73(15) . . ?
C17 C18 H18 119.6 . . ?
C17 C16 N1 120.44(15) . . ?
C17 C16 C21 119.55(15) . . ?
C21 C16 N1 119.79(15) . . ?
C5 C4 H4 119.4 . . ?
C3 C4 C5 121.15(16) . . ?
C3 C4 H4 119.4 . . ?
C41 C46 H46 120.7 . . ?
C41 C46 C45 118.57(16) . . ?
C45 C46 H46 120.7 . . ?
C19 C20 H20 119.4 . . ?
C21 C20 C19 121.11(15) . . ?
C21 C20 H20 119.4 . . ?
F1 C44 C45 118.66(16) . . ?
F1 C44 C43 117.99(16) . . ?
C43 C44 C45 123.34(17) . . ?
C18 C17 H17 119.8 . . ?
C16 C17 C18 120.33(15) . . ?
C16 C17 H17 119.8 . . ?
C16 C21 H21 120.0 . . ?
C20 C21 C16 119.96(16) . . ?
C20 C21 H21 120.0 . . ?
C41 C42 H42 120.2 . . ?
C43 C42 H42 120.2 . . ?
C43 C42 C41 119.66(17) . . ?
C46 C41 S1 119.92(13) . . ?
C46 C41 C42 121.63(16) . . ?
C42 C41 S1 118.44(13) . . ?
C24 C23 C22 128.49(15) . . ?
C24 C23 C28 120.72(16) . . ?
C28 C23 C22 110.77(15) . . ?
C23 C24 H24 120.5 . . ?
C23 C24 C25 119.03(18) . . ?
C25 C24 H24 120.5 . . ?
C29 C30 C22 110.26(16) . . ?
C31 C30 C22 128.41(17) . . ?
C31 C30 C29 121.05(17) . . ?
C9 C8 C7 122.78(15) . . ?
C13 C8 C9 117.25(16) . . ?
C13 C8 C7 119.96(15) . . ?
C6 C7 C14 109.00(15) . . ?
C6 C7 C15 109.56(14) . . ?
C8 C7 C6 110.85(13) . . ?
C8 C7 C14 109.32(14) . . ?
C8 C7 C15 109.34(15) . . ?
C14 C7 C15 108.74(15) . . ?
C46 C45 H45 120.6 . . ?
C44 C45 C46 118.70(16) . . ?
C44 C45 H45 120.6 . . ?
C23 C28 C29 108.59(16) . . ?
C23 C28 C27 119.65(19) . . ?
C27 C28 C29 131.76(18) . . ?
C44 C43 C42 118.10(16) . . ?
C44 C43 H43 121.0 . . ?
C42 C43 H43 121.0 . . ?
C4 C3 H3 119.7 . . ?
C4 C3 C2 120.52(17) . . ?
C2 C3 H3 119.7 . . ?
C9 C10 H10 119.6 . . ?
C11 C10 C9 120.78(18) . . ?
C11 C10 H10 119.6 . . ?
C30 C29 C28 109.15(15) . . ?
C34 C29 C30 120.6(2) . . ?
C34 C29 C28 130.3(2) . . ?
C13 C12 H12 120.2 . . ?
C11 C12 H12 120.2 . . ?
C11 C12 C13 119.60(17) . . ?
C8 C13 H13 118.8 . . ?
C12 C13 C8 122.45(18) . . ?
C12 C13 H13 118.8 . . ?
C24 C25 H25 119.7 . . ?
C26 C25 C24 120.6(2) . . ?
C26 C25 H25 119.7 . . ?
C3 C2 H2 120.8 . . ?
C1 C2 C3 118.43(17) . . ?
C1 C2 H2 120.8 . . ?
C6 C1 H1 118.6 . . ?
C2 C1 C6 122.76(17) . . ?
C2 C1 H1 118.6 . . ?
C10 C11 H11 120.1 . . ?
C12 C11 C10 119.88(18) . . ?
C12 C11 H11 120.1 . . ?
C7 C14 H14A 109.5 . . ?
C7 C14 H14B 109.5 . . ?
C7 C14 H14C 109.5 . . ?
H14A C14 H14B 109.5 . . ?
H14A C14 H14C 109.5 . . ?
H14B C14 H14C 109.5 . . ?
C7 C15 H15A 109.5 . . ?
C7 C15 H15B 109.5 . . ?
C7 C15 H15C 109.5 . . ?
H15A C15 H15B 109.5 . . ?
H15A C15 H15C 109.5 . . ?
H15B C15 H15C 109.5 . . ?
C28 C27 H27 120.5 . . ?
C26 C27 C28 118.94(19) . . ?
C26 C27 H27 120.5 . . ?
C25 C26 H26 119.5 . . ?
C27 C26 C25 121.06(19) . . ?
C27 C26 H26 119.5 . . ?
C30 C31 H31 121.1 . . ?
C30 C31 C32 117.8(2) . . ?
C32 C31 H31 121.1 . . ?
C29 C34 H34 120.7 . . ?
C33 C34 C29 118.6(2) . . ?
C33 C34 H34 120.7 . . ?
C34 C33 H33 119.5 . . ?
C32 C33 C34 121.0(2) . . ?
C32 C33 H33 119.5 . . ?
C31 C32 H32 119.5 . . ?
C33 C32 C31 121.0(2) . . ?
C33 C32 H32 119.5 . . ?

loop_
_geom_bond_atom_site_label_1
_geom_bond_atom_site_label_2
_geom_bond_distance
_geom_bond_site_symmetry_2
_geom_bond_publ_flag
S1 O1 1.4411(13) . ?
S1 O2 1.4365(13) . ?
S1 C38 1.7665(16) . ?
S1 C41 1.7637(17) . ?
F1 C44 1.351(2) . ?
N1 C5 1.404(2) . ?
N1 C9 1.410(2) . ?
N1 C16 1.446(2) . ?
C35 C22 1.532(2) . ?
C35 C36 1.396(2) . ?
C35 C40 1.389(2) . ?
C6 C5 1.403(2) . ?
C6 C7 1.527(2) . ?
C6 C1 1.396(2) . ?
C5 C4 1.405(2) . ?
C22 C19 1.534(2) . ?
C22 C23 1.534(2) . ?
C22 C30 1.535(2) . ?
C9 C8 1.402(2) . ?
C9 C10 1.407(2) . ?
C19 C18 1.388(2) . ?
C19 C20 1.397(2) . ?
C37 H37 0.9500 . ?
C37 C38 1.385(2) . ?
C37 C36 1.384(2) . ?
C38 C39 1.382(2) . ?
C36 H36 0.9500 . ?
C40 H40 0.9500 . ?
C40 C39 1.386(2) . ?
C39 H39 0.9500 . ?
C18 H18 0.9500 . ?
C18 C17 1.391(2) . ?
C16 C17 1.379(2) . ?
C16 C21 1.390(2) . ?
C4 H4 0.9500 . ?
C4 C3 1.363(3) . ?
C46 H46 0.9500 . ?
C46 C41 1.384(2) . ?
C46 C45 1.395(3) . ?
C20 H20 0.9500 . ?
C20 C21 1.381(2) . ?
C44 C45 1.374(3) . ?
C44 C43 1.370(3) . ?
C17 H17 0.9500 . ?
C21 H21 0.9500 . ?
C42 H42 0.9500 . ?
C42 C41 1.387(2) . ?
C42 C43 1.385(3) . ?
C23 C24 1.379(2) . ?
C23 C28 1.398(2) . ?
C24 H24 0.9500 . ?
C24 C25 1.385(3) . ?
C30 C29 1.400(3) . ?
C30 C31 1.383(3) . ?
C8 C7 1.526(2) . ?
C8 C13 1.398(2) . ?
C7 C14 1.542(2) . ?
C7 C15 1.545(2) . ?
C45 H45 0.9500 . ?
C28 C29 1.464(3) . ?
C28 C27 1.398(3) . ?
C43 H43 0.9500 . ?
C3 H3 0.9500 . ?
C3 C2 1.393(3) . ?
C10 H10 0.9500 . ?
C10 C11 1.379(3) . ?
C29 C34 1.389(3) . ?
C12 H12 0.9500 . ?
C12 C13 1.385(3) . ?
C12 C11 1.374(3) . ?
C13 H13 0.9500 . ?
C25 H25 0.9500 . ?
C25 C26 1.378(3) . ?
C2 H2 0.9500 . ?
C2 C1 1.381(3) . ?
C1 H1 0.9500 . ?
C11 H11 0.9500 . ?
C14 H14A 0.9800 . ?
C14 H14B 0.9800 . ?
C14 H14C 0.9800 . ?
C15 H15A 0.9800 . ?
C15 H15B 0.9800 . ?
C15 H15C 0.9800 . ?
C27 H27 0.9500 . ?
C27 C26 1.377(3) . ?
C26 H26 0.9500 . ?
C31 H31 0.9500 . ?
C31 C32 1.406(3) . ?
C34 H34 0.9500 . ?
C34 C33 1.384(4) . ?
C33 H33 0.9500 . ?
C33 C32 1.383(4) . ?
C32 H32 0.9500 . ?

loop_
_geom_torsion_atom_site_label_1
_geom_torsion_atom_site_label_2
_geom_torsion_atom_site_label_3
_geom_torsion_atom_site_label_4
_geom_torsion
_geom_torsion_site_symmetry_1
_geom_torsion_site_symmetry_2
_geom_torsion_site_symmetry_3
_geom_torsion_site_symmetry_4
_geom_torsion_publ_flag
S1 C38 C39 C40 -178.16(13) . . . . ?
F1 C44 C45 C46 -178.20(15) . . . . ?
F1 C44 C43 C42 177.87(15) . . . . ?
O1 S1 C38 C37 -168.96(13) . . . . ?
O1 S1 C38 C39 10.02(16) . . . . ?
O1 S1 C41 C46 -32.01(15) . . . . ?
O1 S1 C41 C42 149.34(13) . . . . ?
O2 S1 C38 C37 -38.42(15) . . . . ?
O2 S1 C38 C39 140.56(14) . . . . ?
O2 S1 C41 C46 -163.68(13) . . . . ?
O2 S1 C41 C42 17.66(16) . . . . ?
N1 C5 C4 C3 178.77(15) . . . . ?
N1 C9 C8 C7 -3.5(2) . . . . ?
N1 C9 C8 C13 177.97(16) . . . . ?
N1 C9 C10 C11 -177.51(17) . . . . ?
N1 C16 C17 C18 172.60(16) . . . . ?
N1 C16 C21 C20 -171.66(15) . . . . ?
C35 C22 C19 C18 -145.29(15) . . . . ?
C35 C22 C19 C20 44.4(2) . . . . ?
C35 C22 C23 C24 -71.0(2) . . . . ?
C35 C22 C23 C28 110.69(15) . . . . ?
C35 C22 C30 C29 -113.78(15) . . . . ?
C35 C22 C30 C31 60.1(2) . . . . ?
C35 C40 C39 C38 -1.7(2) . . . . ?
C6 C5 C4 C3 -0.5(2) . . . . ?
C5 N1 C9 C8 -8.1(2) . . . . ?
C5 N1 C9 C10 171.45(15) . . . . ?
C5 N1 C16 C17 98.82(19) . . . . ?
C5 N1 C16 C21 -86.6(2) . . . . ?
C5 C6 C7 C8 -11.6(2) . . . . ?
C5 C6 C7 C14 108.80(18) . . . . ?
C5 C6 C7 C15 -132.33(17) . . . . ?
C5 C6 C1 C2 0.8(3) . . . . ?
C5 C4 C3 C2 0.7(3) . . . . ?
C22 C35 C36 C37 -175.59(14) . . . . ?
C22 C35 C40 C39 176.77(15) . . . . ?
C22 C19 C18 C17 -166.97(15) . . . . ?
C22 C19 C20 C21 168.11(15) . . . . ?
C22 C23 C24 C25 -179.39(15) . . . . ?
C22 C23 C28 C29 -0.36(18) . . . . ?
C22 C23 C28 C27 179.48(15) . . . . ?
C22 C30 C29 C28 -4.23(19) . . . . ?
C22 C30 C29 C34 174.31(16) . . . . ?
C22 C30 C31 C32 -173.46(18) . . . . ?
C9 N1 C5 C6 8.9(2) . . . . ?
C9 N1 C5 C4 -170.38(15) . . . . ?
C9 N1 C16 C17 -95.11(19) . . . . ?
C9 N1 C16 C21 79.5(2) . . . . ?
C9 C8 C7 C6 12.4(2) . . . . ?
C9 C8 C7 C14 -107.77(18) . . . . ?
C9 C8 C7 C15 133.30(17) . . . . ?
C9 C8 C13 C12 -0.6(3) . . . . ?
C9 C10 C11 C12 -0.3(3) . . . . ?
C19 C22 C23 C24 54.0(2) . . . . ?
C19 C22 C23 C28 -124.33(14) . . . . ?
C19 C22 C30 C29 119.17(15) . . . . ?
C19 C22 C30 C31 -67.0(2) . . . . ?
C19 C18 C17 C16 -1.3(3) . . . . ?
C19 C20 C21 C16 -0.7(3) . . . . ?
C37 C38 C39 C40 0.8(2) . . . . ?
C38 S1 C41 C46 82.49(15) . . . . ?
C38 S1 C41 C42 -96.17(14) . . . . ?
C38 C37 C36 C35 -0.7(2) . . . . ?
C36 C35 C22 C19 -153.81(14) . . . . ?
C36 C35 C22 C23 -32.4(2) . . . . ?
C36 C35 C22 C30 77.22(18) . . . . ?
C36 C35 C40 C39 1.4(2) . . . . ?
C36 C37 C38 S1 179.36(12) . . . . ?
C36 C37 C38 C39 0.4(2) . . . . ?
C40 C35 C22 C19 30.9(2) . . . . ?
C40 C35 C22 C23 152.35(15) . . . . ?
C40 C35 C22 C30 -98.06(17) . . . . ?
C40 C35 C36 C37 -0.2(2) . . . . ?
C18 C19 C20 C21 -2.5(2) . . . . ?
C16 N1 C5 C6 174.40(15) . . . . ?
C16 N1 C5 C4 -4.9(2) . . . . ?
C16 N1 C9 C8 -173.98(15) . . . . ?
C16 N1 C9 C10 5.5(2) . . . . ?
C4 C3 C2 C1 -0.1(3) . . . . ?
C20 C19 C18 C17 3.4(2) . . . . ?
C17 C16 C21 C20 3.0(3) . . . . ?
C21 C16 C17 C18 -2.0(3) . . . . ?
C41 S1 C38 C37 75.85(14) . . . . ?
C41 S1 C38 C39 -105.17(14) . . . . ?
C41 C46 C45 C44 -0.1(3) . . . . ?
C41 C42 C43 C44 0.7(3) . . . . ?
C23 C22 C19 C18 90.18(18) . . . . ?
C23 C22 C19 C20 -80.09(18) . . . . ?
C23 C22 C30 C29 3.76(17) . . . . ?
C23 C22 C30 C31 177.63(17) . . . . ?
C23 C24 C25 C26 0.8(3) . . . . ?
C23 C28 C29 C30 2.87(19) . . . . ?
C23 C28 C29 C34 -175.47(19) . . . . ?
C23 C28 C27 C26 -0.4(3) . . . . ?
C24 C23 C28 C29 -178.84(15) . . . . ?
C24 C23 C28 C27 1.0(2) . . . . ?
C24 C25 C26 C27 -0.2(3) . . . . ?
C30 C22 C19 C18 -21.9(2) . . . . ?
C30 C22 C19 C20 167.82(15) . . . . ?
C30 C22 C23 C24 176.35(16) . . . . ?
C30 C22 C23 C28 -1.98(16) . . . . ?
C30 C29 C34 C33 0.3(3) . . . . ?
C30 C31 C32 C33 0.2(3) . . . . ?
C8 C9 C10 C11 2.0(3) . . . . ?
C7 C6 C5 N1 1.8(2) . . . . ?
C7 C6 C5 C4 -178.95(15) . . . . ?
C7 C6 C1 C2 179.60(17) . . . . ?
C7 C8 C13 C12 -179.19(17) . . . . ?
C45 C46 C41 S1 -178.81(13) . . . . ?
C45 C46 C41 C42 -0.2(2) . . . . ?
C45 C44 C43 C42 -1.0(3) . . . . ?
C28 C23 C24 C25 -1.2(2) . . . . ?
C28 C29 C34 C33 178.48(19) . . . . ?
C28 C27 C26 C25 0.0(3) . . . . ?
C43 C44 C45 C46 0.7(3) . . . . ?
C43 C42 C41 S1 178.49(13) . . . . ?
C43 C42 C41 C46 -0.1(3) . . . . ?
C3 C2 C1 C6 -0.7(3) . . . . ?
C10 C9 C8 C7 177.03(16) . . . . ?
C10 C9 C8 C13 -1.5(2) . . . . ?
C29 C30 C31 C32 -0.2(3) . . . . ?
C29 C28 C27 C26 179.40(18) . . . . ?
C29 C34 C33 C32 -0.2(3) . . . . ?
C13 C8 C7 C6 -169.05(15) . . . . ?
C13 C8 C7 C14 70.8(2) . . . . ?
C13 C8 C7 C15 -48.2(2) . . . . ?
C13 C12 C11 C10 -1.8(3) . . . . ?
C1 C6 C5 N1 -179.49(15) . . . . ?
C1 C6 C5 C4 -0.2(2) . . . . ?
C1 C6 C7 C8 169.72(15) . . . . ?
C1 C6 C7 C14 -69.9(2) . . . . ?
C1 C6 C7 C15 49.0(2) . . . . ?
C11 C12 C13 C8 2.3(3) . . . . ?
C27 C28 C29 C30 -176.94(18) . . . . ?
C27 C28 C29 C34 4.7(3) . . . . ?
C31 C30 C29 C28 -178.63(16) . . . . ?
C31 C30 C29 C34 -0.1(3) . . . . ?
C34 C33 C32 C31 0.0(4) . . . . ?
